data_4346606
loop_
_publ_author_name
'Wang, Xiufeng'
'Hu, Peng'
'Li, Licun'
'Sutter, Jean-Pascal'

_publ_section_title
;
 [(Cu-radical)2-Ln]: structure and magnetic properties of a
 hetero-tri-spin chain of rings (Ln = Y(III), Gd(III), Tb(III), Dy(III)).
;
_journal_issue 19
_journal_name_full 'Inorganic chemistry'
_journal_page_first 9664
_journal_page_last 9669
_journal_paper_doi 10.1021/acs.inorgchem.5b01761
_journal_volume 54
_journal_year 2015
_chemical_formula_sum 'C65 H53 Cu2 F42 N6 O18 Tb'
_chemical_formula_weight 2290.16
_space_group_IT_number 14
_space_group_name_Hall '-P 2ybc'
_space_group_name_H-M_alt 'P 1 21/c 1'
_symmetry_cell_setting monoclinic
_symmetry_space_group_name_H-M 'P 1 21/c 1'
_atom_sites_solution_hydrogens geom
_atom_sites_solution_primary direct
_atom_sites_solution_secondary difmap
_audit_creation_method SHELXL-97
_cell_angle_alpha 90.00
_cell_angle_beta 101.99(3)
_cell_angle_gamma 90.00
_cell_formula_units_Z 4
_cell_length_a 12.342(3)
_cell_length_b 24.479(5)
_cell_length_c 28.691(6)
_cell_measurement_reflns_used 18944
_cell_measurement_temperature 113(2)
_cell_measurement_theta_max 27.9024
_cell_measurement_theta_min 1.4512
_cell_volume 8479(3)
_computing_cell_refinement 'CrystalClear (Rigaku/MSC Inc., 2005)'
_computing_data_collection 'CrystalClear (Rigaku/MSC Inc., 2005)'
_computing_data_reduction 'CrystalClear (Rigaku/MSC Inc., 2005)'
_computing_molecular_graphics 'Bruker SHELXTL'
_computing_publication_material 'Bruker SHELXTL'
_computing_structure_refinement 'SHELXL-97 (Sheldrick, 1997)'
_computing_structure_solution 'SHELXS-97 (Sheldrick, 1990)'
_diffrn_ambient_temperature 113(2)
_diffrn_measured_fraction_theta_full 0.985
_diffrn_measured_fraction_theta_max 0.985
_diffrn_measurement_device_type 'CCD area detector'
_diffrn_measurement_method 'profile data from \w-scans'
_diffrn_radiation_monochromator graphite
_diffrn_radiation_source 'fine-focus sealed tube'
_diffrn_radiation_type MoK\a
_diffrn_radiation_wavelength 0.71073
_diffrn_reflns_av_R_equivalents 0.0577
_diffrn_reflns_av_sigmaI/netI 0.0601
_diffrn_reflns_limit_h_max 16
_diffrn_reflns_limit_h_min -15
_diffrn_reflns_limit_k_max 31
_diffrn_reflns_limit_k_min -32
_diffrn_reflns_limit_l_max 35
_diffrn_reflns_limit_l_min -37
_diffrn_reflns_number 66971
_diffrn_reflns_theta_full 27.96
_diffrn_reflns_theta_max 27.96
_diffrn_reflns_theta_min 1.10
_exptl_absorpt_coefficient_mu 1.482
_exptl_absorpt_correction_T_max 1.0000
_exptl_absorpt_correction_T_min 0.8018
_exptl_absorpt_correction_type multi-scan
_exptl_absorpt_process_details CrystalClear
_exptl_crystal_colour blue
_exptl_crystal_density_diffrn 1.794
_exptl_crystal_density_method 'not measured'
_exptl_crystal_description Prism
_exptl_crystal_F_000 4519
_exptl_crystal_size_max 0.24
_exptl_crystal_size_mid 0.18
_exptl_crystal_size_min 0.15
_refine_diff_density_max 2.635
_refine_diff_density_min -1.644
_refine_diff_density_rms 0.158
_refine_ls_extinction_method none
_refine_ls_goodness_of_fit_ref 1.080
_refine_ls_hydrogen_treatment constr
_refine_ls_matrix_type full
_refine_ls_number_parameters 1217
_refine_ls_number_reflns 20067
_refine_ls_number_restraints 12
_refine_ls_restrained_S_all 1.118
_refine_ls_R_factor_all 0.0719
_refine_ls_R_factor_gt 0.0564
_refine_ls_shift/su_max 0.008
_refine_ls_shift/su_mean 0.000
_refine_ls_structure_factor_coef Fsqd
_refine_ls_weighting_details 'calc w=1/[\s^2^(Fo^2^)+(0.1000P)^2^+0.0000P] where P=(Fo^2^+2Fc^2^)/3'
_refine_ls_weighting_scheme calc
_refine_ls_wR_factor_gt 0.1520
_refine_ls_wR_factor_ref 0.1669
_reflns_number_gt 16518
_reflns_number_total 20067
_reflns_threshold_expression >2sigma(I)
_cod_data_source_file ic5b01761_si_004.cif
_cod_data_source_block Tb
_cod_depositor_comments
;
The following automatic conversions were performed:

data item '_exptl_absorpt_correction_type' value 'Multi-scan' was
changed to 'multi-scan' in accordance with the
/home/saulius/struct/COD-crude-data/automatic-downloads/DataCite-retrospective/ACS/depositions/lib/dictionaries/cif_core.dic
dictionary named 'cif_core.dic' version 2.4.2 last updated on
2011-04-26.

Automatic conversion script
Id: cif_fix_values 6909 2019-04-08 15:41:33Z antanas 
;
_cod_original_sg_symbol_H-M P21/c
_cod_database_code 4346606

loop_
_symmetry_equiv_pos_as_xyz
'x, y, z'
'-x, y+1/2, -z+1/2'
'-x, -y, -z'
'x, -y-1/2, z-1/2'

loop_
_atom_site_label
_atom_site_type_symbol
_atom_site_fract_x
_atom_site_fract_y
_atom_site_fract_z
_atom_site_U_iso_or_equiv
_atom_site_adp_type
_atom_site_occupancy
_atom_site_symmetry_multiplicity
_atom_site_calc_flag
_atom_site_refinement_flags
Tb1 Tb 0.373874(16) 0.293890(8) 0.399829(7) 0.02238(8) Uani 1 1 d .
Cu1 Cu 0.16589(4) 0.16656(2) 0.15532(2) 0.02473(13) Uani 1 1 d .
Cu2 Cu 0.48931(4) 0.34101(2) 0.141092(19) 0.02484(13) Uani 1 1 d .
F1 F 0.3056(3) 0.09135(12) 0.48807(14) 0.0565(9) Uani 1 1 d .
F2 F 0.2111(3) 0.15846(12) 0.50467(13) 0.0524(8) Uani 1 1 d .
F3 F 0.1863(4) 0.12949(17) 0.43325(13) 0.0786(14) Uani 1 1 d .
F4 F 0.6779(3) 0.15101(17) 0.51909(15) 0.0710(12) Uani 1 1 d .
F5 F 0.7209(3) 0.23317(16) 0.50848(16) 0.0707(12) Uani 1 1 d .
F6 F 0.7105(3) 0.17660(18) 0.45218(14) 0.0670(11) Uani 1 1 d .
F7 F 0.5871(3) 0.42973(14) 0.51404(12) 0.0580(10) Uani 1 1 d .
F8 F 0.5963(3) 0.49449(13) 0.46451(13) 0.0634(11) Uani 1 1 d .
F9 F 0.6837(3) 0.41933(16) 0.46083(16) 0.0675(11) Uani 1 1 d .
F10 F 0.1421(3) 0.46181(17) 0.35559(17) 0.0768(13) Uani 1 1 d .
F11 F 0.2705(4) 0.51739(15) 0.3473(2) 0.106(2) Uani 1 1 d .
F12 F 0.2226(4) 0.4535(2) 0.29807(15) 0.0853(14) Uani 1 1 d .
F13 F 0.0069(3) 0.20385(16) 0.35157(13) 0.0590(10) Uani 1 1 d .
F14 F 0.0053(3) 0.26505(17) 0.29985(16) 0.0725(12) Uani 1 1 d .
F15 F 0.0187(3) 0.1821(2) 0.28076(16) 0.0912(17) Uani 1 1 d .
F16 F 0.3722(3) 0.08495(11) 0.31667(13) 0.0503(8) Uani 1 1 d .
F17 F 0.5230(2) 0.12732(11) 0.34564(12) 0.0456(8) Uani 1 1 d .
F18 F 0.4380(3) 0.14279(14) 0.27365(11) 0.0541(9) Uani 1 1 d .
F19 F 0.1773(4) -0.00125(18) 0.2388(2) 0.105(2) Uani 1 1 d .
F20 F 0.1310(5) 0.04351(18) 0.29505(15) 0.0982(19) Uani 1 1 d .
F21 F 0.0101(3) 0.00003(13) 0.24639(14) 0.0598(10) Uani 1 1 d .
F22 F -0.2408(2) 0.13166(14) 0.17607(14) 0.0553(9) Uani 1 1 d .
F23 F -0.1923(3) 0.21088(13) 0.1580(2) 0.0775(14) Uani 1 1 d .
F24 F -0.2074(3) 0.1452(2) 0.10767(13) 0.0748(12) Uani 1 1 d .
F25 F 0.0951(7) -0.0194(3) 0.1283(2) 0.168(3) Uani 1 1 d U
F26 F 0.0163(5) 0.0170(2) 0.0727(3) 0.150(3) Uani 1 1 d .
F27 F 0.1552(6) -0.0185(3) 0.0695(4) 0.218(4) Uani 1 1 d U
F28 F 0.5159(3) 0.0585(2) 0.18025(18) 0.0995(18) Uani 1 1 d .
F29 F 0.5293(3) 0.14480(19) 0.17133(19) 0.0975(18) Uani 1 1 d .
F30 F 0.5153(3) 0.09164(15) 0.11303(12) 0.0516(8) Uani 1 1 d .
F31 F 0.1127(2) 0.34135(12) 0.11449(13) 0.0474(8) Uani 1 1 d .
F32 F 0.1004(3) 0.41428(17) 0.15317(15) 0.0697(11) Uani 1 1 d .
F33 F 0.1476(3) 0.41823(15) 0.08550(14) 0.0635(10) Uani 1 1 d .
F34 F 0.4660(3) 0.45032(14) 0.28231(11) 0.0527(8) Uani 1 1 d .
F35 F 0.5863(3) 0.47975(13) 0.24422(13) 0.0566(9) Uani 1 1 d .
F36 F 0.4254(4) 0.51552(13) 0.23110(13) 0.0667(11) Uani 1 1 d .
F37 F 0.4223(3) 0.50222(14) 0.03384(13) 0.0644(10) Uani 1 1 d .
F38 F 0.4271(3) 0.52383(13) 0.10589(14) 0.0580(9) Uani 1 1 d .
F39 F 0.5672(3) 0.54051(13) 0.07549(15) 0.0624(10) Uani 1 1 d .
F40 F 0.8553(3) 0.3861(2) 0.19066(15) 0.0908(16) Uani 1 1 d .
F41 F 0.8701(3) 0.43235(18) 0.13088(17) 0.0770(13) Uani 1 1 d .
F42 F 0.8558(3) 0.34591(19) 0.1252(2) 0.0971(17) Uani 1 1 d .
O1 O 0.3055(3) 0.22232(12) 0.44030(11) 0.0281(7) Uani 1 1 d .
O2 O 0.5263(2) 0.25056(12) 0.44823(11) 0.0264(6) Uani 1 1 d .
O3 O 0.4884(3) 0.36352(12) 0.43809(11) 0.0272(6) Uani 1 1 d .
O4 O 0.2969(3) 0.37779(12) 0.36617(11) 0.0286(7) Uani 1 1 d .
O5 O 0.2090(2) 0.26588(12) 0.35060(11) 0.0276(6) Uani 1 1 d .
O6 O 0.4152(2) 0.21663(12) 0.35642(11) 0.0276(7) Uani 1 1 d .
O7 O 0.4694(3) 0.32391(13) 0.34190(11) 0.0294(7) Uani 1 1 d .
O8 O 0.5435(3) 0.26467(13) 0.19960(11) 0.0302(7) Uani 1 1 d .
O9 O 0.0115(2) 0.17848(12) 0.15700(11) 0.0273(6) Uani 1 1 d .
O10 O 0.1703(2) 0.10618(13) 0.21626(12) 0.0311(7) Uani 1 1 d .
O11 O 0.1172(3) 0.10166(13) 0.11466(12) 0.0334(7) Uani 1 1 d .
O12 O 0.3187(2) 0.15142(12) 0.15081(11) 0.0277(6) Uani 1 1 d .
O13 O 0.1420(3) 0.22486(13) 0.08297(11) 0.0287(7) Uani 1 1 d .
O14 O 0.2700(3) 0.16487(12) -0.04857(11) 0.0291(7) Uani 1 1 d .
O15 O 0.3286(3) 0.34302(12) 0.13837(11) 0.0270(6) Uani 1 1 d .
O16 O 0.5115(3) 0.39096(12) 0.19672(11) 0.0308(7) Uani 1 1 d .
O17 O 0.4592(3) 0.41213(14) 0.09180(12) 0.0346(7) Uani 1 1 d .
O18 O 0.6464(3) 0.34883(13) 0.13909(12) 0.0306(7) Uani 1 1 d .
N1 N 0.5229(3) 0.30537(15) 0.31098(13) 0.0251(7) Uani 1 1 d .
N2 N 0.5583(3) 0.27645(15) 0.24371(13) 0.0260(7) Uani 1 1 d .
N3 N 0.2143(3) 0.23467(14) 0.19451(13) 0.0244(7) Uani 1 1 d .
N4 N 0.1434(3) 0.20761(14) 0.04074(14) 0.0256(8) Uani 1 1 d .
N5 N 0.2038(3) 0.17879(15) -0.02107(13) 0.0258(7) Uani 1 1 d .
N6 N 0.4679(3) 0.27627(14) 0.09710(13) 0.0238(7) Uani 1 1 d .
C1 C 0.6633(4) 0.1910(2) 0.48785(19) 0.0392(12) Uani 1 1 d .
C2 C 0.5409(4) 0.20573(17) 0.46897(16) 0.0271(9) Uani 1 1 d .
C3 C 0.4603(4) 0.16834(18) 0.47676(17) 0.0321(10) Uani 1 1 d .
H3 H 0.4821 0.1356 0.4924 0.039 Uiso 1 1 calc R
C4 C 0.3483(4) 0.17969(17) 0.46133(16) 0.0278(9) Uani 1 1 d .
C5 C 0.2633(4) 0.13853(19) 0.47206(18) 0.0358(11) Uani 1 1 d .
C6 C 0.5897(5) 0.4405(2) 0.4684(2) 0.0433(13) Uani 1 1 d .
C7 C 0.4899(4) 0.41495(18) 0.43466(17) 0.0304(10) Uani 1 1 d .
C8 C 0.4148(5) 0.44860(19) 0.4059(2) 0.0399(12) Uani 1 1 d .
H8 H 0.4250 0.4862 0.4077 0.048 Uiso 1 1 calc R
C9 C 0.3231(4) 0.42682(18) 0.37390(18) 0.0333(10) Uani 1 1 d .
C10 C 0.2395(5) 0.4662(2) 0.3438(2) 0.0456(13) Uani 1 1 d .
C11 C 0.4228(4) 0.13262(19) 0.31783(18) 0.0344(10) Uani 1 1 d .
C12 C 0.3577(4) 0.17913(17) 0.33436(16) 0.0281(9) Uani 1 1 d .
C13 C 0.2425(4) 0.17792(19) 0.32147(17) 0.0324(10) Uani 1 1 d .
H13 H 0.2082 0.1469 0.3065 0.039 Uiso 1 1 calc R
C14 C 0.1773(4) 0.22132(19) 0.33011(16) 0.0287(9) Uani 1 1 d .
C15 C 0.0509(4) 0.2166(2) 0.31489(19) 0.0388(12) Uani 1 1 d .
C16 C 0.1405(3) 0.27073(17) 0.20434(16) 0.0263(9) Uani 1 1 d .
H16 H 0.0662 0.2662 0.1902 0.032 Uiso 1 1 calc R
C17 C 0.1710(4) 0.31451(18) 0.23475(16) 0.0278(9) Uani 1 1 d .
H17 H 0.1178 0.3391 0.2403 0.033 Uiso 1 1 calc R
C18 C 0.2809(4) 0.32156(17) 0.25685(15) 0.0251(9) Uani 1 1 d .
H18 H 0.3022 0.3498 0.2785 0.030 Uiso 1 1 calc R
C19 C 0.3226(3) 0.24234(17) 0.21444(15) 0.0235(8) Uani 1 1 d .
H19 H 0.3747 0.2182 0.2070 0.028 Uiso 1 1 calc R
C20 C 0.3586(3) 0.28537(17) 0.24587(16) 0.0244(8) Uani 1 1 d .
C21 C 0.4769(4) 0.28947(16) 0.26688(16) 0.0239(8) Uani 1 1 d .
C22 C 0.6475(4) 0.3061(2) 0.32068(17) 0.0307(10) Uani 1 1 d .
C23 C 0.6909(4) 0.2776(3) 0.36819(18) 0.0460(13) Uani 1 1 d .
H23A H 0.6733 0.2992 0.3936 0.069 Uiso 1 1 calc R
H23B H 0.7698 0.2734 0.3730 0.069 Uiso 1 1 calc R
H23C H 0.6570 0.2423 0.3679 0.069 Uiso 1 1 calc R
C24 C 0.6815(4) 0.3664(2) 0.3241(2) 0.0496(14) Uani 1 1 d .
H24A H 0.6517 0.3843 0.2944 0.074 Uiso 1 1 calc R
H24B H 0.7608 0.3691 0.3308 0.074 Uiso 1 1 calc R
H24C H 0.6532 0.3836 0.3491 0.074 Uiso 1 1 calc R
C25 C 0.6722(4) 0.2757(2) 0.27585(17) 0.0315(10) Uani 1 1 d .
C26 C 0.7025(4) 0.2158(2) 0.2837(2) 0.0436(13) Uani 1 1 d .
H26A H 0.6470 0.1976 0.2970 0.065 Uiso 1 1 calc R
H26B H 0.7729 0.2127 0.3053 0.065 Uiso 1 1 calc R
H26C H 0.7066 0.1992 0.2538 0.065 Uiso 1 1 calc R
C27 C 0.7523(4) 0.3051(2) 0.25135(19) 0.0402(12) Uani 1 1 d .
H27A H 0.7632 0.2842 0.2244 0.060 Uiso 1 1 calc R
H27B H 0.8219 0.3097 0.2733 0.060 Uiso 1 1 calc R
H27C H 0.7227 0.3403 0.2408 0.060 Uiso 1 1 calc R
C28 C -0.1747(4) 0.1576(2) 0.1534(2) 0.0377(11) Uani 1 1 d .
C29 C -0.0513(4) 0.14390(18) 0.17076(16) 0.0275(9) Uani 1 1 d .
C30 C -0.0263(4) 0.09704(18) 0.19782(17) 0.0295(9) Uani 1 1 d .
H30 H -0.0840 0.0746 0.2024 0.035 Uiso 1 1 calc R
C31 C 0.0836(4) 0.08183(18) 0.21876(16) 0.0298(9) Uani 1 1 d .
C32 C 0.0994(4) 0.0306(2) 0.2497(2) 0.0444(13) Uani 1 1 d .
C33 C 0.1150(5) 0.0085(2) 0.0967(2) 0.0494(15) Uani 1 1 d .
C34 C 0.1775(4) 0.06066(19) 0.11425(18) 0.0338(10) Uani 1 1 d .
C35 C 0.2929(4) 0.0580(2) 0.12698(19) 0.0376(11) Uani 1 1 d .
H35 H 0.3289 0.0252 0.1243 0.045 Uiso 1 1 calc R
C36 C 0.3542(4) 0.10446(18) 0.14377(17) 0.0297(9) Uani 1 1 d .
C37 C 0.4809(4) 0.1001(2) 0.1530(2) 0.0380(11) Uani 1 1 d .
C38 C 0.0379(4) 0.19842(19) 0.00330(18) 0.0322(10) Uani 1 1 d .
C39 C -0.0511(4) 0.1733(2) 0.02664(19) 0.0396(12) Uani 1 1 d .
H39A H -0.0237 0.1399 0.0423 0.059 Uiso 1 1 calc R
H39B H -0.1161 0.1658 0.0027 0.059 Uiso 1 1 calc R
H39C H -0.0692 0.1983 0.0496 0.059 Uiso 1 1 calc R
C40 C 0.0015(4) 0.2554(2) -0.01639(19) 0.0385(11) Uani 1 1 d .
H40A H -0.0061 0.2791 0.0094 0.058 Uiso 1 1 calc R
H40B H -0.0682 0.2527 -0.0385 0.058 Uiso 1 1 calc R
H40C H 0.0563 0.2701 -0.0323 0.058 Uiso 1 1 calc R
C41 C 0.0840(4) 0.1613(2) -0.03153(17) 0.0322(10) Uani 1 1 d .
C42 C 0.0855(5) 0.1011(2) -0.0193(2) 0.0441(13) Uani 1 1 d .
H42A H 0.1290 0.0816 -0.0380 0.066 Uiso 1 1 calc R
H42B H 0.0112 0.0871 -0.0260 0.066 Uiso 1 1 calc R
H42C H 0.1174 0.0962 0.0139 0.066 Uiso 1 1 calc R
C43 C 0.0345(4) 0.1701(3) -0.08405(19) 0.0480(14) Uani 1 1 d .
H43A H 0.0421 0.2078 -0.0920 0.072 Uiso 1 1 calc R
H43B H -0.0425 0.1604 -0.0905 0.072 Uiso 1 1 calc R
H43C H 0.0728 0.1477 -0.1029 0.072 Uiso 1 1 calc R
C44 C 0.2347(4) 0.20061(16) 0.02257(16) 0.0251(9) Uani 1 1 d .
C45 C 0.3483(4) 0.21463(17) 0.04577(15) 0.0240(8) Uani 1 1 d .
C46 C 0.4394(4) 0.18506(17) 0.03819(15) 0.0255(9) Uani 1 1 d .
H46 H 0.4298 0.1546 0.0184 0.031 Uiso 1 1 calc R
C47 C 0.3657(3) 0.25984(17) 0.07573(15) 0.0237(8) Uani 1 1 d .
H47 H 0.3048 0.2793 0.0811 0.028 Uiso 1 1 calc R
C48 C 0.5435(4) 0.20160(18) 0.06036(17) 0.0294(10) Uani 1 1 d .
H48 H 0.6055 0.1824 0.0558 0.035 Uiso 1 1 calc R
C49 C 0.5556(4) 0.24764(17) 0.08983(15) 0.0263(9) Uani 1 1 d .
H49 H 0.6263 0.2587 0.1048 0.032 Uiso 1 1 calc R
C50 C 0.1584(4) 0.38970(19) 0.12531(19) 0.0345(11) Uani 1 1 d .
C51 C 0.2812(4) 0.38502(17) 0.14915(17) 0.0279(9) Uani 1 1 d .
C52 C 0.3283(4) 0.42754(17) 0.17895(18) 0.0317(10) Uani 1 1 d .
H52 H 0.2850 0.4574 0.1835 0.038 Uiso 1 1 calc R
C53 C 0.4389(4) 0.42586(17) 0.20190(16) 0.0291(9) Uani 1 1 d .
C54 C 0.4799(5) 0.4691(2) 0.23999(19) 0.0395(12) Uani 1 1 d .
C55 C 0.8199(4) 0.3893(2) 0.1449(2) 0.0471(14) Uani 1 1 d .
C56 C 0.6925(4) 0.3926(2) 0.13052(17) 0.0327(10) Uani 1 1 d .
C57 C 0.6469(4) 0.4415(2) 0.11115(19) 0.0369(11) Uani 1 1 d .
H57 H 0.6933 0.4711 0.1096 0.044 Uiso 1 1 calc R
C58 C 0.5322(4) 0.4474(2) 0.09390(18) 0.0341(10) Uani 1 1 d .
C59 C 0.4886(5) 0.5041(2) 0.0764(2) 0.0421(12) Uani 1 1 d .
C60 C 0.1287(7) 0.5541(3) -0.0181(3) 0.079(2) Uani 1 1 d .
H60A H 0.0612 0.5358 -0.0324 0.118 Uiso 1 1 calc R
H60B H 0.1896 0.5378 -0.0290 0.118 Uiso 1 1 calc R
H60C H 0.1233 0.5920 -0.0268 0.118 Uiso 1 1 calc R
C61 C 0.1474(6) 0.5491(3) 0.0351(3) 0.0604(17) Uani 1 1 d .
H61A H 0.2209 0.5626 0.0490 0.073 Uiso 1 1 calc R
H61B H 0.1450 0.5107 0.0434 0.073 Uiso 1 1 calc R
C62 C 0.0636(6) 0.5797(3) 0.0565(3) 0.070(2) Uani 1 1 d .
H62A H -0.0100 0.5702 0.0391 0.084 Uiso 1 1 calc R
H62B H 0.0738 0.6186 0.0524 0.084 Uiso 1 1 calc R
C63 C 0.0709(6) 0.5681(3) 0.1096(3) 0.074(2) Uani 1 1 d .
H63A H 0.0111 0.5874 0.1197 0.088 Uiso 1 1 calc R
H63B H 0.0591 0.5294 0.1135 0.088 Uiso 1 1 calc R
C64 C 0.1778(6) 0.5840(3) 0.1419(3) 0.0682(19) Uani 1 1 d .
H64A H 0.1929 0.6221 0.1365 0.082 Uiso 1 1 calc R
H64B H 0.2373 0.5624 0.1339 0.082 Uiso 1 1 calc R
C65 C 0.1765(7) 0.5758(3) 0.1942(3) 0.076(2) Uani 1 1 d .
H65A H 0.1585 0.5384 0.1995 0.114 Uiso 1 1 calc R
H65B H 0.1219 0.5994 0.2030 0.114 Uiso 1 1 calc R
H65C H 0.2481 0.5843 0.2131 0.114 Uiso 1 1 calc R

loop_
_atom_site_aniso_label
_atom_site_aniso_U_11
_atom_site_aniso_U_22
_atom_site_aniso_U_33
_atom_site_aniso_U_23
_atom_site_aniso_U_13
_atom_site_aniso_U_12
Tb1 0.02152(11) 0.02197(11) 0.02294(13) 0.00059(7) 0.00296(8) -0.00007(7)
Cu1 0.0166(2) 0.0265(2) 0.0305(3) -0.0040(2) 0.0036(2) -0.00157(19)
Cu2 0.0190(2) 0.0283(3) 0.0275(3) -0.0057(2) 0.0053(2) -0.00395(19)
F1 0.064(2) 0.0252(14) 0.089(3) 0.0138(15) 0.036(2) -0.0004(14)
F2 0.0478(19) 0.0421(17) 0.077(2) -0.0013(16) 0.0348(18) -0.0046(14)
F3 0.087(3) 0.087(3) 0.050(2) 0.0207(19) -0.015(2) -0.064(2)
F4 0.0414(19) 0.087(3) 0.083(3) 0.053(2) 0.0093(19) 0.0202(19)
F5 0.0321(18) 0.072(2) 0.096(3) -0.015(2) -0.0135(19) 0.0037(17)
F6 0.049(2) 0.095(3) 0.059(2) 0.005(2) 0.0163(18) 0.035(2)
F7 0.072(2) 0.0539(19) 0.0409(19) -0.0019(15) -0.0047(17) -0.0256(18)
F8 0.075(3) 0.0325(16) 0.073(3) 0.0002(16) -0.006(2) -0.0259(16)
F9 0.0349(18) 0.072(2) 0.095(3) -0.019(2) 0.0109(19) -0.0156(17)
F10 0.043(2) 0.082(3) 0.112(3) 0.043(3) 0.032(2) 0.0286(19)
F11 0.073(3) 0.0353(19) 0.189(5) 0.040(3) -0.024(3) 0.0038(18)
F12 0.084(3) 0.110(3) 0.060(3) 0.039(2) 0.010(2) 0.045(3)
F13 0.0351(18) 0.090(3) 0.055(2) 0.0029(18) 0.0161(16) -0.0132(17)
F14 0.0300(17) 0.076(3) 0.103(3) 0.024(2) -0.0056(19) 0.0052(17)
F15 0.0265(18) 0.146(4) 0.095(3) -0.079(3) 0.0001(19) -0.015(2)
F16 0.0490(19) 0.0271(14) 0.073(2) -0.0068(14) 0.0074(17) -0.0048(13)
F17 0.0353(16) 0.0353(15) 0.060(2) -0.0038(14) -0.0039(14) 0.0094(12)
F18 0.070(2) 0.058(2) 0.0394(19) 0.0024(15) 0.0233(17) 0.0232(18)
F19 0.079(3) 0.068(3) 0.186(5) 0.067(3) 0.066(4) 0.038(2)
F20 0.133(4) 0.078(3) 0.060(3) 0.034(2) -0.035(3) -0.052(3)
F21 0.048(2) 0.0453(18) 0.079(3) 0.0198(17) -0.0033(18) -0.0184(15)
F22 0.0234(14) 0.063(2) 0.084(3) 0.0064(18) 0.0204(16) -0.0008(14)
F23 0.0317(18) 0.0367(18) 0.163(5) 0.002(2) 0.019(2) 0.0088(13)
F24 0.0261(17) 0.142(4) 0.051(2) -0.010(2) -0.0065(15) 0.009(2)
F25 0.228(7) 0.121(4) 0.125(5) 0.029(4) -0.031(5) -0.129(5)
F26 0.109(5) 0.068(3) 0.237(8) -0.038(4) -0.046(5) -0.036(3)
F27 0.146(5) 0.171(5) 0.388(8) -0.224(6) 0.171(6) -0.115(4)
F28 0.041(2) 0.145(4) 0.113(4) 0.099(3) 0.017(2) 0.030(2)
F29 0.0216(16) 0.107(3) 0.157(5) -0.084(3) 0.003(2) 0.0042(19)
F30 0.0380(17) 0.070(2) 0.053(2) 0.0104(17) 0.0239(15) 0.0097(16)
F31 0.0263(14) 0.0386(16) 0.071(2) 0.0031(15) -0.0040(15) -0.0025(12)
F32 0.0292(17) 0.087(3) 0.092(3) -0.031(2) 0.0094(18) 0.0138(17)
F33 0.0447(19) 0.066(2) 0.070(2) 0.032(2) -0.0115(17) -0.0036(17)
F34 0.064(2) 0.061(2) 0.0350(17) -0.0160(15) 0.0143(16) -0.0064(17)
F35 0.051(2) 0.0517(19) 0.066(2) -0.0209(17) 0.0084(17) -0.0213(16)
F36 0.088(3) 0.0339(16) 0.064(2) -0.0202(16) -0.017(2) 0.0114(17)
F37 0.080(3) 0.0473(19) 0.057(2) 0.0090(17) -0.005(2) 0.0039(18)
F38 0.069(2) 0.0383(17) 0.074(2) -0.0107(16) 0.032(2) 0.0015(16)
F39 0.060(2) 0.0378(17) 0.094(3) 0.0155(18) 0.027(2) -0.0107(16)
F40 0.0330(19) 0.168(5) 0.063(3) 0.031(3) -0.0099(18) -0.033(2)
F41 0.0296(17) 0.093(3) 0.108(3) 0.032(3) 0.015(2) -0.0176(18)
F42 0.0284(19) 0.087(3) 0.175(5) -0.031(3) 0.019(3) 0.0076(19)
O1 0.0298(16) 0.0244(14) 0.0295(17) 0.0038(12) 0.0047(13) -0.0004(12)
O2 0.0250(15) 0.0243(14) 0.0278(16) 0.0013(12) 0.0005(12) 0.0019(11)
O3 0.0288(16) 0.0250(14) 0.0270(16) -0.0001(12) 0.0042(13) -0.0028(12)
O4 0.0291(16) 0.0285(15) 0.0288(17) 0.0051(12) 0.0075(13) 0.0030(12)
O5 0.0208(14) 0.0317(15) 0.0275(16) 0.0006(13) -0.0013(12) 0.0004(12)
O6 0.0219(15) 0.0300(15) 0.0295(17) -0.0061(13) 0.0019(13) -0.0005(12)
O7 0.0291(16) 0.0372(17) 0.0234(16) -0.0025(13) 0.0086(13) -0.0028(13)
O8 0.0271(16) 0.0394(17) 0.0245(17) -0.0063(13) 0.0062(13) -0.0035(13)
O9 0.0193(14) 0.0261(14) 0.0364(18) -0.0019(13) 0.0055(13) 0.0002(11)
O10 0.0199(14) 0.0372(17) 0.0340(18) 0.0035(14) 0.0004(13) -0.0025(13)
O11 0.0287(16) 0.0317(16) 0.0392(19) -0.0083(14) 0.0061(14) -0.0062(13)
O12 0.0202(14) 0.0283(14) 0.0342(18) -0.0023(13) 0.0051(13) -0.0005(12)
O13 0.0287(16) 0.0321(15) 0.0264(17) -0.0023(13) 0.0084(13) -0.0022(13)
O14 0.0317(17) 0.0320(16) 0.0249(16) -0.0035(13) 0.0084(13) -0.0035(13)
O15 0.0238(15) 0.0277(14) 0.0303(17) -0.0035(12) 0.0074(13) -0.0022(12)
O16 0.0265(16) 0.0323(16) 0.0322(18) -0.0068(13) 0.0028(13) -0.0029(13)
O17 0.0276(16) 0.0391(17) 0.0359(19) 0.0079(14) 0.0039(14) -0.0057(14)
O18 0.0216(15) 0.0351(16) 0.0356(18) -0.0030(14) 0.0070(13) -0.0063(12)
N1 0.0187(17) 0.0334(18) 0.0224(19) -0.0010(15) 0.0025(14) -0.0027(14)
N2 0.0205(17) 0.0331(18) 0.025(2) -0.0016(15) 0.0051(14) -0.0017(14)
N3 0.0177(16) 0.0280(17) 0.0265(19) 0.0003(14) 0.0020(14) -0.0018(13)
N4 0.0227(18) 0.0298(18) 0.025(2) -0.0004(14) 0.0069(15) -0.0043(14)
N5 0.0233(17) 0.0321(18) 0.0223(19) -0.0046(15) 0.0051(15) -0.0055(14)
N6 0.0205(17) 0.0284(17) 0.0216(18) -0.0025(14) 0.0026(14) -0.0031(14)
C1 0.034(3) 0.044(3) 0.040(3) 0.009(2) 0.008(2) 0.009(2)
C2 0.025(2) 0.031(2) 0.024(2) -0.0031(17) 0.0026(18) 0.0024(16)
C3 0.038(3) 0.025(2) 0.032(3) 0.0050(18) 0.005(2) 0.0045(18)
C4 0.030(2) 0.0242(19) 0.029(2) -0.0016(17) 0.0063(19) 0.0010(17)
C5 0.045(3) 0.032(2) 0.031(3) 0.0046(19) 0.010(2) -0.003(2)
C6 0.044(3) 0.035(3) 0.050(3) -0.005(2) 0.008(3) -0.012(2)
C7 0.030(2) 0.030(2) 0.032(2) 0.0000(18) 0.0100(19) -0.0047(18)
C8 0.049(3) 0.022(2) 0.048(3) 0.006(2) 0.010(2) -0.002(2)
C9 0.038(3) 0.028(2) 0.036(3) 0.0066(19) 0.014(2) 0.0043(19)
C10 0.041(3) 0.034(3) 0.061(4) 0.016(2) 0.009(3) 0.005(2)
C11 0.035(2) 0.029(2) 0.037(3) -0.0035(19) 0.003(2) 0.0009(19)
C12 0.031(2) 0.026(2) 0.026(2) 0.0029(17) 0.0038(18) -0.0041(17)
C13 0.029(2) 0.033(2) 0.033(3) -0.0075(19) -0.0002(19) -0.0072(18)
C14 0.025(2) 0.035(2) 0.025(2) 0.0027(18) 0.0035(18) -0.0053(18)
C15 0.025(2) 0.050(3) 0.039(3) -0.006(2) 0.000(2) -0.006(2)
C16 0.0195(19) 0.028(2) 0.030(2) -0.0004(17) 0.0018(17) -0.0026(16)
C17 0.020(2) 0.031(2) 0.032(2) 0.0003(18) 0.0037(18) 0.0044(16)
C18 0.027(2) 0.029(2) 0.020(2) 0.0015(16) 0.0045(17) -0.0034(16)
C19 0.0178(18) 0.0269(19) 0.026(2) 0.0000(16) 0.0046(16) -0.0010(15)
C20 0.0197(19) 0.029(2) 0.024(2) 0.0012(16) 0.0020(16) -0.0020(16)
C21 0.024(2) 0.026(2) 0.021(2) -0.0024(16) 0.0030(17) -0.0026(15)
C22 0.021(2) 0.044(2) 0.027(2) 0.001(2) 0.0045(18) -0.0054(18)
C23 0.027(2) 0.079(4) 0.028(3) 0.001(3) -0.003(2) 0.005(3)
C24 0.030(3) 0.053(3) 0.066(4) -0.014(3) 0.010(3) -0.015(2)
C25 0.0158(19) 0.045(3) 0.032(3) 0.000(2) 0.0023(18) 0.0011(18)
C26 0.032(3) 0.046(3) 0.048(3) 0.001(2) -0.004(2) 0.006(2)
C27 0.025(2) 0.059(3) 0.036(3) 0.002(2) 0.006(2) -0.007(2)
C28 0.020(2) 0.038(2) 0.055(3) -0.005(2) 0.008(2) -0.0018(18)
C29 0.0207(19) 0.031(2) 0.029(2) -0.0067(18) 0.0027(17) -0.0006(17)
C30 0.020(2) 0.032(2) 0.036(3) -0.0025(19) 0.0065(18) -0.0045(17)
C31 0.027(2) 0.032(2) 0.028(2) -0.0046(18) 0.0014(18) -0.0045(18)
C32 0.030(3) 0.043(3) 0.054(4) 0.011(3) -0.004(2) -0.005(2)
C33 0.046(3) 0.031(3) 0.079(5) -0.017(3) 0.030(3) -0.012(2)
C34 0.035(2) 0.033(2) 0.038(3) -0.010(2) 0.017(2) -0.0093(19)
C35 0.035(3) 0.031(2) 0.050(3) -0.010(2) 0.017(2) 0.0017(19)
C36 0.025(2) 0.032(2) 0.034(3) 0.0017(18) 0.0104(19) 0.0031(17)
C37 0.030(2) 0.041(3) 0.046(3) 0.005(2) 0.013(2) 0.006(2)
C38 0.022(2) 0.041(2) 0.032(3) -0.006(2) 0.0025(19) -0.0075(18)
C39 0.031(2) 0.054(3) 0.034(3) -0.001(2) 0.006(2) -0.013(2)
C40 0.027(2) 0.047(3) 0.039(3) 0.007(2) 0.001(2) -0.001(2)
C41 0.027(2) 0.043(3) 0.026(2) -0.0033(19) 0.0023(18) -0.0116(19)
C42 0.049(3) 0.038(3) 0.049(3) -0.012(2) 0.019(3) -0.017(2)
C43 0.030(3) 0.083(4) 0.030(3) -0.007(3) 0.002(2) -0.014(3)
C44 0.024(2) 0.026(2) 0.025(2) -0.0017(16) 0.0039(17) -0.0044(16)
C45 0.023(2) 0.029(2) 0.020(2) 0.0036(16) 0.0035(16) 0.0025(16)
C46 0.032(2) 0.0214(18) 0.022(2) -0.0024(16) 0.0031(17) 0.0035(16)
C47 0.0214(19) 0.0265(19) 0.024(2) -0.0032(16) 0.0057(16) -0.0027(15)
C48 0.028(2) 0.032(2) 0.027(2) 0.0014(17) 0.0029(18) 0.0083(17)
C49 0.023(2) 0.030(2) 0.023(2) 0.0015(17) -0.0002(17) -0.0005(16)
C50 0.024(2) 0.034(2) 0.044(3) 0.001(2) 0.004(2) 0.0036(18)
C51 0.026(2) 0.026(2) 0.033(2) 0.0033(17) 0.0085(18) -0.0052(16)
C52 0.032(2) 0.024(2) 0.040(3) -0.0017(18) 0.010(2) 0.0029(17)
C53 0.034(2) 0.026(2) 0.027(2) -0.0045(17) 0.0047(19) -0.0042(17)
C54 0.047(3) 0.033(2) 0.036(3) -0.007(2) 0.003(2) -0.001(2)
C55 0.028(3) 0.058(3) 0.056(4) 0.011(3) 0.011(2) -0.009(2)
C56 0.023(2) 0.044(3) 0.032(3) -0.005(2) 0.0089(19) -0.0072(19)
C57 0.033(2) 0.037(2) 0.042(3) 0.001(2) 0.011(2) -0.012(2)
C58 0.035(2) 0.036(2) 0.033(3) 0.000(2) 0.011(2) -0.004(2)
C59 0.051(3) 0.033(2) 0.043(3) 0.001(2) 0.010(3) -0.007(2)
C60 0.064(5) 0.089(5) 0.077(5) 0.014(4) 0.002(4) -0.024(4)
C61 0.054(4) 0.053(3) 0.074(5) 0.021(3) 0.011(3) 0.007(3)
C62 0.056(4) 0.054(4) 0.099(6) 0.008(4) 0.014(4) 0.009(3)
C63 0.066(5) 0.052(4) 0.106(7) -0.005(4) 0.028(5) 0.010(3)
C64 0.053(4) 0.064(4) 0.090(6) -0.009(4) 0.021(4) 0.004(3)
C65 0.081(6) 0.072(5) 0.079(5) -0.001(4) 0.026(4) 0.019(4)

loop_
_atom_type_symbol
_atom_type_description
_atom_type_scat_dispersion_real
_atom_type_scat_dispersion_imag
_atom_type_scat_source
C C 0.0033 0.0016 'International Tables Vol C Tables 4.2.6.8 and 6.1.1.4'
H H 0.0000 0.0000 'International Tables Vol C Tables 4.2.6.8 and 6.1.1.4'
Cu Cu 0.3201 1.2651 'International Tables Vol C Tables 4.2.6.8 and 6.1.1.4'
F F 0.0171 0.0103 'International Tables Vol C Tables 4.2.6.8 and 6.1.1.4'
N N 0.0061 0.0033 'International Tables Vol C Tables 4.2.6.8 and 6.1.1.4'
O O 0.0106 0.0060 'International Tables Vol C Tables 4.2.6.8 and 6.1.1.4'
Tb Tb -0.1723 4.1537 'International Tables Vol C Tables 4.2.6.8 and 6.1.1.4'

loop_
_geom_angle_atom_site_label_1
_geom_angle_atom_site_label_2
_geom_angle_atom_site_label_3
_geom_angle
_geom_angle_site_symmetry_1
_geom_angle_site_symmetry_3
O5 Tb1 O3 150.17(10) . .
O5 Tb1 O7 99.61(11) . .
O3 Tb1 O7 76.14(11) . .
O5 Tb1 O2 135.94(11) . .
O3 Tb1 O2 73.70(10) . .
O7 Tb1 O2 95.83(11) . .
O5 Tb1 O1 73.86(11) . .
O3 Tb1 O1 123.72(11) . .
O7 Tb1 O1 150.13(11) . .
O2 Tb1 O1 72.38(11) . .
O5 Tb1 O14 89.22(11) . 4_566
O3 Tb1 O14 75.50(11) . 4_566
O7 Tb1 O14 136.38(11) . 4_566
O2 Tb1 O14 107.07(11) . 4_566
O1 Tb1 O14 73.35(11) . 4_566
O5 Tb1 O6 72.73(11) . .
O3 Tb1 O6 130.65(11) . .
O7 Tb1 O6 71.58(11) . .
O2 Tb1 O6 73.59(10) . .
O1 Tb1 O6 78.71(12) . .
O14 Tb1 O6 150.09(11) 4_566 .
O5 Tb1 O4 77.48(11) . .
O3 Tb1 O4 73.31(11) . .
O7 Tb1 O4 70.08(11) . .
O2 Tb1 O4 146.39(11) . .
O1 Tb1 O4 133.51(11) . .
O14 Tb1 O4 70.42(11) 4_566 .
O6 Tb1 O4 125.76(11) . .
O9 Cu1 O12 176.72(13) . .
O9 Cu1 O11 87.47(13) . .
O12 Cu1 O11 89.31(13) . .
O9 Cu1 N3 92.32(13) . .
O12 Cu1 N3 90.88(13) . .
O11 Cu1 N3 177.76(15) . .
O9 Cu1 O10 86.88(12) . .
O12 Cu1 O10 93.34(12) . .
O11 Cu1 O10 83.58(13) . .
N3 Cu1 O10 98.64(13) . .
O9 Cu1 O13 89.30(12) . .
O12 Cu1 O13 90.13(12) . .
O11 Cu1 O13 89.99(13) . .
N3 Cu1 O13 87.78(13) . .
O10 Cu1 O13 172.65(11) . .
O18 Cu2 O15 171.97(13) . .
O18 Cu2 O16 89.48(13) . .
O15 Cu2 O16 89.22(13) . .
O18 Cu2 N6 93.46(14) . .
O15 Cu2 N6 89.72(13) . .
O16 Cu2 N6 165.90(14) . .
O18 Cu2 O17 86.61(13) . .
O15 Cu2 O17 85.48(12) . .
O16 Cu2 O17 90.34(13) . .
N6 Cu2 O17 103.60(14) . .
O18 Cu2 O8 87.97(12) . .
O15 Cu2 O8 99.87(12) . .
O16 Cu2 O8 87.00(12) . .
N6 Cu2 O8 79.33(13) . .
O17 Cu2 O8 173.98(11) . .
C4 O1 Tb1 133.8(3) . .
C2 O2 Tb1 134.5(3) . .
C7 O3 Tb1 135.0(3) . .
C9 O4 Tb1 133.6(3) . .
C14 O5 Tb1 133.2(3) . .
C12 O6 Tb1 133.5(3) . .
N1 O7 Tb1 141.2(3) . .
N2 O8 Cu2 117.4(3) . .
C29 O9 Cu1 125.2(3) . .
C31 O10 Cu1 118.2(3) . .
C34 O11 Cu1 122.6(3) . .
C36 O12 Cu1 123.8(3) . .
N4 O13 Cu1 125.1(2) . .
N5 O14 Tb1 139.4(3) . 4_565
C51 O15 Cu2 121.9(3) . .
C53 O16 Cu2 121.7(3) . .
C58 O17 Cu2 119.3(3) . .
C56 O18 Cu2 125.3(3) . .
O7 N1 C21 125.2(4) . .
O7 N1 C22 121.1(3) . .
C21 N1 C22 113.4(4) . .
O8 N2 C21 125.0(4) . .
O8 N2 C25 121.7(4) . .
C21 N2 C25 113.2(4) . .
C16 N3 C19 118.3(4) . .
C16 N3 Cu1 121.5(3) . .
C19 N3 Cu1 120.0(3) . .
O13 N4 C44 125.6(4) . .
O13 N4 C38 122.4(4) . .
C44 N4 C38 111.7(4) . .
O14 N5 C44 125.6(4) . .
O14 N5 C41 121.4(3) . .
C44 N5 C41 112.0(4) . .
C49 N6 C47 118.9(4) . .
C49 N6 Cu2 120.3(3) . .
C47 N6 Cu2 120.7(3) . .
F4 C1 F5 106.9(5) . .
F4 C1 F6 108.0(5) . .
F5 C1 F6 105.7(5) . .
F4 C1 C2 113.7(4) . .
F5 C1 C2 111.8(4) . .
F6 C1 C2 110.3(4) . .
O2 C2 C3 127.9(4) . .
O2 C2 C1 114.2(4) . .
C3 C2 C1 117.9(4) . .
C4 C3 C2 120.7(4) . .
C4 C3 H3 119.7 . .
C2 C3 H3 119.7 . .
O1 C4 C3 127.3(4) . .
O1 C4 C5 113.8(4) . .
C3 C4 C5 118.8(4) . .
F1 C5 F3 108.2(4) . .
F1 C5 F2 107.0(4) . .
F3 C5 F2 106.6(5) . .
F1 C5 C4 114.2(4) . .
F3 C5 C4 110.0(4) . .
F2 C5 C4 110.5(4) . .
F9 C6 F8 107.7(5) . .
F9 C6 F7 106.3(5) . .
F8 C6 F7 106.9(4) . .
F9 C6 C7 110.6(4) . .
F8 C6 C7 114.1(5) . .
F7 C6 C7 110.9(4) . .
O3 C7 C8 128.6(4) . .
O3 C7 C6 112.4(4) . .
C8 C7 C6 119.1(4) . .
C7 C8 C9 120.9(4) . .
C7 C8 H8 119.5 . .
C9 C8 H8 119.5 . .
O4 C9 C8 128.5(4) . .
O4 C9 C10 112.6(4) . .
C8 C9 C10 118.9(4) . .
F11 C10 F10 109.1(5) . .
F11 C10 F12 106.5(5) . .
F10 C10 F12 105.7(5) . .
F11 C10 C9 114.0(5) . .
F10 C10 C9 110.2(4) . .
F12 C10 C9 110.9(5) . .
F16 C11 F17 107.7(4) . .
F16 C11 F18 107.3(4) . .
F17 C11 F18 106.8(4) . .
F16 C11 C12 113.0(4) . .
F17 C11 C12 111.8(4) . .
F18 C11 C12 110.0(4) . .
O6 C12 C13 126.3(4) . .
O6 C12 C11 115.1(4) . .
C13 C12 C11 118.5(4) . .
C14 C13 C12 122.3(4) . .
C14 C13 H13 118.8 . .
C12 C13 H13 118.8 . .
O5 C14 C13 127.6(4) . .
O5 C14 C15 113.3(4) . .
C13 C14 C15 119.0(4) . .
F15 C15 F13 109.7(5) . .
F15 C15 F14 106.9(5) . .
F13 C15 F14 104.5(5) . .
F15 C15 C14 113.6(5) . .
F13 C15 C14 110.7(4) . .
F14 C15 C14 111.0(4) . .
N3 C16 C17 122.4(4) . .
N3 C16 H16 118.8 . .
C17 C16 H16 118.8 . .
C18 C17 C16 119.9(4) . .
C18 C17 H17 120.1 . .
C16 C17 H17 120.1 . .
C17 C18 C20 118.3(4) . .
C17 C18 H18 120.9 . .
C20 C18 H18 120.9 . .
N3 C19 C20 122.1(4) . .
N3 C19 H19 119.0 . .
C20 C19 H19 119.0 . .
C18 C20 C19 119.0(4) . .
C18 C20 C21 122.7(4) . .
C19 C20 C21 118.3(4) . .
N1 C21 N2 108.8(4) . .
N1 C21 C20 127.1(4) . .
N2 C21 C20 124.1(4) . .
N1 C22 C23 108.4(4) . .
N1 C22 C24 106.2(4) . .
C23 C22 C24 110.1(4) . .
N1 C22 C25 102.0(3) . .
C23 C22 C25 115.0(4) . .
C24 C22 C25 114.4(4) . .
C22 C23 H23A 109.5 . .
C22 C23 H23B 109.5 . .
H23A C23 H23B 109.5 . .
C22 C23 H23C 109.5 . .
H23A C23 H23C 109.5 . .
H23B C23 H23C 109.5 . .
C22 C24 H24A 109.5 . .
C22 C24 H24B 109.5 . .
H24A C24 H24B 109.5 . .
C22 C24 H24C 109.5 . .
H24A C24 H24C 109.5 . .
H24B C24 H24C 109.5 . .
C27 C25 N2 109.0(4) . .
C27 C25 C26 111.5(4) . .
N2 C25 C26 105.8(4) . .
C27 C25 C22 114.3(4) . .
N2 C25 C22 100.3(3) . .
C26 C25 C22 114.9(4) . .
C25 C26 H26A 109.5 . .
C25 C26 H26B 109.5 . .
H26A C26 H26B 109.5 . .
C25 C26 H26C 109.5 . .
H26A C26 H26C 109.5 . .
H26B C26 H26C 109.5 . .
C25 C27 H27A 109.5 . .
C25 C27 H27B 109.5 . .
H27A C27 H27B 109.5 . .
C25 C27 H27C 109.5 . .
H27A C27 H27C 109.5 . .
H27B C27 H27C 109.5 . .
F22 C28 F24 106.7(4) . .
F22 C28 F23 107.1(4) . .
F24 C28 F23 107.4(5) . .
F22 C28 C29 114.3(4) . .
F24 C28 C29 110.4(4) . .
F23 C28 C29 110.6(4) . .
O9 C29 C30 130.6(4) . .
O9 C29 C28 112.5(4) . .
C30 C29 C28 116.9(4) . .
C29 C30 C31 122.6(4) . .
C29 C30 H30 118.7 . .
C31 C30 H30 118.7 . .
O10 C31 C30 127.7(4) . .
O10 C31 C32 115.0(4) . .
C30 C31 C32 117.3(4) . .
F20 C32 F21 106.2(5) . .
F20 C32 F19 107.0(5) . .
F21 C32 F19 106.6(5) . .
F20 C32 C31 110.7(4) . .
F21 C32 C31 114.9(4) . .
F19 C32 C31 111.0(5) . .
F25 C33 F27 110.6(8) . .
F25 C33 F26 100.1(7) . .
F27 C33 F26 102.4(7) . .
F25 C33 C34 113.3(6) . .
F27 C33 C34 115.3(5) . .
F26 C33 C34 113.7(5) . .
O11 C34 C35 127.7(4) . .
O11 C34 C33 114.5(4) . .
C35 C34 C33 117.8(4) . .
C36 C35 C34 120.2(4) . .
C36 C35 H35 119.9 . .
C34 C35 H35 119.9 . .
O12 C36 C35 128.1(4) . .
O12 C36 C37 114.2(4) . .
C35 C36 C37 117.6(4) . .
F28 C37 F29 110.4(5) . .
F28 C37 F30 105.8(5) . .
F29 C37 F30 106.2(5) . .
F28 C37 C36 110.9(4) . .
F29 C37 C36 112.2(4) . .
F30 C37 C36 111.1(4) . .
N4 C38 C39 109.7(4) . .
N4 C38 C40 105.5(4) . .
C39 C38 C40 110.2(4) . .
N4 C38 C41 99.6(4) . .
C39 C38 C41 116.2(4) . .
C40 C38 C41 114.5(4) . .
C38 C39 H39A 109.5 . .
C38 C39 H39B 109.5 . .
H39A C39 H39B 109.5 . .
C38 C39 H39C 109.5 . .
H39A C39 H39C 109.5 . .
H39B C39 H39C 109.5 . .
C38 C40 H40A 109.5 . .
C38 C40 H40B 109.5 . .
H40A C40 H40B 109.5 . .
C38 C40 H40C 109.5 . .
H40A C40 H40C 109.5 . .
H40B C40 H40C 109.5 . .
N5 C41 C42 105.4(4) . .
N5 C41 C43 109.4(4) . .
C42 C41 C43 110.6(4) . .
N5 C41 C38 100.5(3) . .
C42 C41 C38 114.3(4) . .
C43 C41 C38 115.6(4) . .
C41 C42 H42A 109.5 . .
C41 C42 H42B 109.5 . .
H42A C42 H42B 109.5 . .
C41 C42 H42C 109.5 . .
H42A C42 H42C 109.5 . .
H42B C42 H42C 109.5 . .
C41 C43 H43A 109.5 . .
C41 C43 H43B 109.5 . .
H43A C43 H43B 109.5 . .
C41 C43 H43C 109.5 . .
H43A C43 H43C 109.5 . .
H43B C43 H43C 109.5 . .
N5 C44 N4 108.3(4) . .
N5 C44 C45 125.3(4) . .
N4 C44 C45 126.5(4) . .
C47 C45 C46 119.0(4) . .
C47 C45 C44 118.6(4) . .
C46 C45 C44 122.4(4) . .
C48 C46 C45 118.9(4) . .
C48 C46 H46 120.6 . .
C45 C46 H46 120.6 . .
N6 C47 C45 122.0(4) . .
N6 C47 H47 119.0 . .
C45 C47 H47 119.0 . .
C46 C48 C49 119.4(4) . .
C46 C48 H48 120.3 . .
C49 C48 H48 120.3 . .
N6 C49 C48 121.8(4) . .
N6 C49 H49 119.1 . .
C48 C49 H49 119.1 . .
F31 C50 F33 108.0(4) . .
F31 C50 F32 106.9(4) . .
F33 C50 F32 108.2(4) . .
F31 C50 C51 111.9(4) . .
F33 C50 C51 109.8(4) . .
F32 C50 C51 111.9(4) . .
O15 C51 C52 127.4(4) . .
O15 C51 C50 114.8(4) . .
C52 C51 C50 117.7(4) . .
C53 C52 C51 120.8(4) . .
C53 C52 H52 119.6 . .
C51 C52 H52 119.6 . .
O16 C53 C52 127.9(4) . .
O16 C53 C54 114.3(4) . .
C52 C53 C54 117.7(4) . .
F36 C54 F35 107.8(4) . .
F36 C54 F34 108.3(5) . .
F35 C54 F34 107.2(4) . .
F36 C54 C53 112.2(4) . .
F35 C54 C53 112.2(4) . .
F34 C54 C53 108.9(4) . .
F40 C55 F42 108.1(6) . .
F40 C55 F41 106.0(5) . .
F42 C55 F41 106.9(5) . .
F40 C55 C56 112.6(5) . .
F42 C55 C56 109.9(5) . .
F41 C55 C56 113.1(5) . .
O18 C56 C57 130.4(4) . .
O18 C56 C55 112.3(4) . .
C57 C56 C55 117.2(4) . .
C56 C57 C58 121.6(4) . .
C56 C57 H57 119.2 . .
C58 C57 H57 119.2 . .
O17 C58 C57 127.8(5) . .
O17 C58 C59 114.3(4) . .
C57 C58 C59 117.9(4) . .
F39 C59 F37 108.7(5) . .
F39 C59 F38 106.5(4) . .
F37 C59 F38 105.9(5) . .
F39 C59 C58 114.0(5) . .
F37 C59 C58 112.2(4) . .
F38 C59 C58 109.0(4) . .
C61 C60 H60A 109.5 . .
C61 C60 H60B 109.5 . .
H60A C60 H60B 109.5 . .
C61 C60 H60C 109.5 . .
H60A C60 H60C 109.5 . .
H60B C60 H60C 109.5 . .
C60 C61 C62 113.5(6) . .
C60 C61 H61A 108.9 . .
C62 C61 H61A 108.9 . .
C60 C61 H61B 108.9 . .
C62 C61 H61B 108.9 . .
H61A C61 H61B 107.7 . .
C61 C62 C63 114.1(6) . .
C61 C62 H62A 108.7 . .
C63 C62 H62A 108.7 . .
C61 C62 H62B 108.7 . .
C63 C62 H62B 108.7 . .
H62A C62 H62B 107.6 . .
C64 C63 C62 115.4(7) . .
C64 C63 H63A 108.4 . .
C62 C63 H63A 108.4 . .
C64 C63 H63B 108.4 . .
C62 C63 H63B 108.4 . .
H63A C63 H63B 107.5 . .
C63 C64 C65 112.9(7) . .
C63 C64 H64A 109.0 . .
C65 C64 H64A 109.0 . .
C63 C64 H64B 109.0 . .
C65 C64 H64B 109.0 . .
H64A C64 H64B 107.8 . .
C64 C65 H65A 109.5 . .
C64 C65 H65B 109.5 . .
H65A C65 H65B 109.5 . .
C64 C65 H65C 109.5 . .
H65A C65 H65C 109.5 . .
H65B C65 H65C 109.5 . .

loop_
_geom_bond_atom_site_label_1
_geom_bond_atom_site_label_2
_geom_bond_distance
_geom_bond_site_symmetry_2
Tb1 O5 2.326(3) .
Tb1 O3 2.337(3) .
Tb1 O7 2.346(3) .
Tb1 O2 2.347(3) .
Tb1 O1 2.353(3) .
Tb1 O14 2.376(3) 4_566
Tb1 O6 2.377(3) .
Tb1 O4 2.382(3) .
Cu1 O9 1.938(3) .
Cu1 O12 1.952(3) .
Cu1 O11 1.989(3) .
Cu1 N3 2.030(4) .
Cu1 O10 2.282(3) .
Cu1 O13 2.486(3) .
Cu2 O18 1.961(3) .
Cu2 O15 1.969(3) .
Cu2 O16 1.984(3) .
Cu2 N6 2.009(4) .
Cu2 O17 2.225(3) .
Cu2 O8 2.508(3) .
F1 C5 1.311(6) .
F2 C5 1.333(6) .
F3 C5 1.324(6) .
F4 C1 1.314(6) .
F5 C1 1.322(7) .
F6 C1 1.326(6) .
F7 C6 1.344(7) .
F8 C6 1.330(6) .
F9 C6 1.329(7) .
F10 C10 1.318(7) .
F11 C10 1.307(6) .
F12 C10 1.324(8) .
F13 C15 1.319(7) .
F14 C15 1.345(6) .
F15 C15 1.292(6) .
F16 C11 1.321(5) .
F17 C11 1.331(6) .
F18 C11 1.343(6) .
F19 C32 1.324(7) .
F20 C32 1.318(7) .
F21 C32 1.319(6) .
F22 C28 1.309(6) .
F23 C28 1.333(6) .
F24 C28 1.326(6) .
F25 C33 1.202(8) .
F26 C33 1.285(8) .
F27 C33 1.204(7) .
F28 C37 1.302(6) .
F29 C37 1.303(6) .
F30 C37 1.320(6) .
F31 C50 1.320(6) .
F32 C50 1.323(6) .
F33 C50 1.322(6) .
F34 C54 1.342(6) .
F35 C54 1.319(6) .
F36 C54 1.318(6) .
F37 C59 1.322(6) .
F38 C59 1.338(7) .
F39 C59 1.321(6) .
F40 C55 1.297(7) .
F41 C55 1.326(6) .
F42 C55 1.322(7) .
O1 C4 1.265(5) .
O2 C2 1.243(5) .
O3 C7 1.263(5) .
O4 C9 1.251(5) .
O5 C14 1.262(5) .
O6 C12 1.249(5) .
O7 N1 1.293(5) .
O8 N2 1.274(5) .
O9 C29 1.265(5) .
O10 C31 1.239(5) .
O11 C34 1.251(6) .
O12 C36 1.261(5) .
O13 N4 1.286(5) .
O14 N5 1.293(5) .
O14 Tb1 2.376(3) 4_565
O15 C51 1.253(5) .
O16 C53 1.270(5) .
O17 C58 1.241(6) .
O18 C56 1.261(6) .
N1 C21 1.333(6) .
N1 C22 1.505(5) .
N2 C21 1.352(6) .
N2 C25 1.513(5) .
N3 C16 1.340(5) .
N3 C19 1.352(5) .
N4 C44 1.348(6) .
N4 C38 1.523(6) .
N5 C44 1.342(6) .
N5 C41 1.509(6) .
N6 C49 1.341(6) .
N6 C47 1.344(5) .
C1 C2 1.538(7) .
C2 C3 1.404(6) .
C3 C4 1.389(6) .
C3 H3 0.9300 .
C4 C5 1.531(7) .
C6 C7 1.533(7) .
C7 C8 1.378(7) .
C8 C9 1.406(7) .
C8 H8 0.9300 .
C9 C10 1.539(7) .
C11 C12 1.525(7) .
C12 C13 1.392(6) .
C13 C14 1.386(7) .
C13 H13 0.9300 .
C14 C15 1.535(6) .
C16 C17 1.384(6) .
C16 H16 0.9300 .
C17 C18 1.383(6) .
C17 H17 0.9300 .
C18 C20 1.389(6) .
C18 H18 0.9300 .
C19 C20 1.398(6) .
C19 H19 0.9300 .
C20 C21 1.463(6) .
C22 C23 1.526(7) .
C22 C24 1.531(7) .
C22 C25 1.570(7) .
C23 H23A 0.9600 .
C23 H23B 0.9600 .
C23 H23C 0.9600 .
C24 H24A 0.9600 .
C24 H24B 0.9600 .
C24 H24C 0.9600 .
C25 C27 1.510(7) .
C25 C26 1.518(7) .
C26 H26A 0.9600 .
C26 H26B 0.9600 .
C26 H26C 0.9600 .
C27 H27A 0.9600 .
C27 H27B 0.9600 .
C27 H27C 0.9600 .
C28 C29 1.538(6) .
C29 C30 1.384(6) .
C30 C31 1.415(6) .
C30 H30 0.9300 .
C31 C32 1.525(7) .
C33 C34 1.522(7) .
C34 C35 1.396(7) .
C35 C36 1.396(7) .
C35 H35 0.9300 .
C36 C37 1.535(6) .
C38 C39 1.529(7) .
C38 C40 1.537(7) .
C38 C41 1.544(7) .
C39 H39A 0.9600 .
C39 H39B 0.9600 .
C39 H39C 0.9600 .
C40 H40A 0.9600 .
C40 H40B 0.9600 .
C40 H40C 0.9600 .
C41 C42 1.515(7) .
C41 C43 1.519(7) .
C42 H42A 0.9600 .
C42 H42B 0.9600 .
C42 H42C 0.9600 .
C43 H43A 0.9600 .
C43 H43B 0.9600 .
C43 H43C 0.9600 .
C44 C45 1.463(6) .
C45 C47 1.390(6) .
C45 C46 1.391(6) .
C46 C48 1.371(6) .
C46 H46 0.9300 .
C47 H47 0.9300 .
C48 C49 1.398(6) .
C48 H48 0.9300 .
C49 H49 0.9300 .
C50 C51 1.532(6) .
C51 C52 1.395(6) .
C52 C53 1.387(6) .
C52 H52 0.9300 .
C53 C54 1.530(6) .
C55 C56 1.543(7) .
C56 C57 1.389(7) .
C57 C58 1.407(7) .
C57 H57 0.9300 .
C58 C59 1.535(7) .
C60 C61 1.501(10) .
C60 H60A 0.9600 .
C60 H60B 0.9600 .
C60 H60C 0.9600 .
C61 C62 1.508(10) .
C61 H61A 0.9700 .
C61 H61B 0.9700 .
C62 C63 1.533(11) .
C62 H62A 0.9700 .
C62 H62B 0.9700 .
C63 C64 1.497(10) .
C63 H63A 0.9700 .
C63 H63B 0.9700 .
C64 C65 1.518(10) .
C64 H64A 0.9700 .
C64 H64B 0.9700 .
C65 H65A 0.9600 .
C65 H65B 0.9600 .
C65 H65C 0.9600 .

loop_
_geom_torsion_atom_site_label_1
_geom_torsion_atom_site_label_2
_geom_torsion_atom_site_label_3
_geom_torsion_atom_site_label_4
_geom_torsion
_geom_torsion_site_symmetry_1
O5 Tb1 O1 C4 132.2(4) .
O3 Tb1 O1 C4 -74.6(4) .
O7 Tb1 O1 C4 51.1(5) .
O2 Tb1 O1 C4 -19.1(4) .
O14 Tb1 O1 C4 -133.7(4) 4_566
O6 Tb1 O1 C4 57.1(4) .
O4 Tb1 O1 C4 -173.7(4) .
O5 Tb1 O2 C2 -24.5(5) .
O3 Tb1 O2 C2 151.5(4) .
O7 Tb1 O2 C2 -134.8(4) .
O1 Tb1 O2 C2 17.1(4) .
O14 Tb1 O2 C2 82.8(4) 4_566
O6 Tb1 O2 C2 -66.0(4) .
O4 Tb1 O2 C2 162.9(4) .
O5 Tb1 O3 C7 -13.4(5) .
O7 Tb1 O3 C7 71.7(4) .
O2 Tb1 O3 C7 172.1(4) .
O1 Tb1 O3 C7 -132.9(4) .
O14 Tb1 O3 C7 -74.8(4) 4_566
O6 Tb1 O3 C7 121.9(4) .
O4 Tb1 O3 C7 -1.3(4) .
O5 Tb1 O4 C9 172.3(4) .
O3 Tb1 O4 C9 -1.5(4) .
O7 Tb1 O4 C9 -82.5(4) .
O2 Tb1 O4 C9 -13.0(5) .
O1 Tb1 O4 C9 119.4(4) .
O14 Tb1 O4 C9 78.6(4) 4_566
O6 Tb1 O4 C9 -130.0(4) .
O3 Tb1 O5 C14 167.2(4) .
O7 Tb1 O5 C14 88.3(4) .
O2 Tb1 O5 C14 -20.5(5) .
O1 Tb1 O5 C14 -61.7(4) .
O14 Tb1 O5 C14 -134.6(4) 4_566
O6 Tb1 O5 C14 21.2(4) .
O4 Tb1 O5 C14 155.3(4) .
O5 Tb1 O6 C12 -19.4(4) .
O3 Tb1 O6 C12 -177.9(4) .
O7 Tb1 O6 C12 -126.1(4) .
O2 Tb1 O6 C12 131.8(4) .
O1 Tb1 O6 C12 57.1(4) .
O14 Tb1 O6 C12 36.0(5) 4_566
O4 Tb1 O6 C12 -79.1(4) .
O5 Tb1 O7 N1 -76.6(4) .
O3 Tb1 O7 N1 133.6(4) .
O2 Tb1 O7 N1 62.0(4) .
O1 Tb1 O7 N1 -2.4(5) .
O14 Tb1 O7 N1 -175.7(4) 4_566
O6 Tb1 O7 N1 -8.6(4) .
O4 Tb1 O7 N1 -149.4(4) .
O18 Cu2 O8 N2 95.5(3) .
O15 Cu2 O8 N2 -82.8(3) .
O16 Cu2 O8 N2 5.9(3) .
N6 Cu2 O8 N2 -170.6(3) .
O17 Cu2 O8 N2 69.8(12) .
O12 Cu1 O9 C29 66(2) .
O11 Cu1 O9 C29 56.0(4) .
N3 Cu1 O9 C29 -126.2(4) .
O10 Cu1 O9 C29 -27.7(4) .
O13 Cu1 O9 C29 146.0(4) .
O9 Cu1 O10 C31 29.2(3) .
O12 Cu1 O10 C31 -147.5(3) .
O11 Cu1 O10 C31 -58.6(3) .
N3 Cu1 O10 C31 121.1(3) .
O13 Cu1 O10 C31 -29.5(11) .
O9 Cu1 O11 C34 -150.8(4) .
O12 Cu1 O11 C34 29.8(4) .
N3 Cu1 O11 C34 124(4) .
O10 Cu1 O11 C34 -63.6(4) .
O13 Cu1 O11 C34 119.9(4) .
O9 Cu1 O12 C36 -37(3) .
O11 Cu1 O12 C36 -26.7(4) .
N3 Cu1 O12 C36 155.5(4) .
O10 Cu1 O12 C36 56.8(4) .
O13 Cu1 O12 C36 -116.7(4) .
O9 Cu1 O13 N4 -110.4(3) .
O12 Cu1 O13 N4 66.4(3) .
O11 Cu1 O13 N4 -22.9(3) .
N3 Cu1 O13 N4 157.2(3) .
O10 Cu1 O13 N4 -51.8(10) .
O18 Cu2 O15 C51 -46.7(11) .
O16 Cu2 O15 C51 34.0(4) .
N6 Cu2 O15 C51 -160.1(4) .
O17 Cu2 O15 C51 -56.4(4) .
O8 Cu2 O15 C51 120.8(3) .
O18 Cu2 O16 C53 141.9(4) .
O15 Cu2 O16 C53 -30.2(3) .
N6 Cu2 O16 C53 -115.9(6) .
O17 Cu2 O16 C53 55.3(3) .
O8 Cu2 O16 C53 -130.1(3) .
O18 Cu2 O17 C58 -30.4(4) .
O15 Cu2 O17 C58 148.2(4) .
O16 Cu2 O17 C58 59.0(4) .
N6 Cu2 O17 C58 -123.2(4) .
O8 Cu2 O17 C58 -4.7(14) .
O15 Cu2 O18 C56 16.4(12) .
O16 Cu2 O18 C56 -64.3(4) .
N6 Cu2 O18 C56 129.5(4) .
O17 Cu2 O18 C56 26.1(4) .
O8 Cu2 O18 C56 -151.3(4) .
Tb1 O7 N1 C21 84.9(5) .
Tb1 O7 N1 C22 -102.3(5) .
Cu2 O8 N2 C21 71.4(5) .
Cu2 O8 N2 C25 -110.2(4) .
O9 Cu1 N3 C16 -9.3(4) .
O12 Cu1 N3 C16 170.0(3) .
O11 Cu1 N3 C16 75(4) .
O10 Cu1 N3 C16 -96.5(3) .
O13 Cu1 N3 C16 79.9(3) .
O9 Cu1 N3 C19 165.5(3) .
O12 Cu1 N3 C19 -15.2(3) .
O11 Cu1 N3 C19 -110(4) .
O10 Cu1 N3 C19 78.3(3) .
O13 Cu1 N3 C19 -105.3(3) .
Cu1 O13 N4 C44 -85.8(4) .
Cu1 O13 N4 C38 101.0(4) .
Tb1 O14 N5 C44 -77.5(6) 4_565
Tb1 O14 N5 C41 115.0(4) 4_565
O18 Cu2 N6 C49 18.2(3) .
O15 Cu2 N6 C49 -169.1(3) .
O16 Cu2 N6 C49 -83.5(7) .
O17 Cu2 N6 C49 105.6(3) .
O8 Cu2 N6 C49 -69.0(3) .
O18 Cu2 N6 C47 -164.0(3) .
O15 Cu2 N6 C47 8.6(3) .
O16 Cu2 N6 C47 94.3(6) .
O17 Cu2 N6 C47 -76.6(3) .
O8 Cu2 N6 C47 108.7(3) .
Tb1 O2 C2 C3 -12.5(7) .
Tb1 O2 C2 C1 167.5(3) .
F4 C1 C2 O2 164.4(4) .
F5 C1 C2 O2 43.3(6) .
F6 C1 C2 O2 -74.1(6) .
F4 C1 C2 C3 -15.5(7) .
F5 C1 C2 C3 -136.7(5) .
F6 C1 C2 C3 105.9(5) .
O2 C2 C3 C4 -1.1(8) .
C1 C2 C3 C4 178.9(4) .
Tb1 O1 C4 C3 16.8(7) .
Tb1 O1 C4 C5 -166.1(3) .
C2 C3 C4 O1 -1.1(8) .
C2 C3 C4 C5 -178.0(4) .
O1 C4 C5 F1 171.5(4) .
C3 C4 C5 F1 -11.2(7) .
O1 C4 C5 F3 49.6(6) .
C3 C4 C5 F3 -133.1(5) .
O1 C4 C5 F2 -67.8(5) .
C3 C4 C5 F2 109.5(5) .
Tb1 O3 C7 C8 3.1(8) .
Tb1 O3 C7 C6 -177.7(3) .
F9 C6 C7 O3 56.0(6) .
F8 C6 C7 O3 177.7(5) .
F7 C6 C7 O3 -61.6(6) .
F9 C6 C7 C8 -124.7(5) .
F8 C6 C7 C8 -3.0(7) .
F7 C6 C7 C8 117.7(5) .
O3 C7 C8 C9 -1.9(9) .
C6 C7 C8 C9 178.9(5) .
Tb1 O4 C9 C8 2.9(8) .
Tb1 O4 C9 C10 -176.2(3) .
C7 C8 C9 O4 -1.1(9) .
C7 C8 C9 C10 177.9(5) .
O4 C9 C10 F11 -173.0(5) .
C8 C9 C10 F11 7.9(8) .
O4 C9 C10 F10 63.9(6) .
C8 C9 C10 F10 -115.2(6) .
O4 C9 C10 F12 -52.8(6) .
C8 C9 C10 F12 128.0(5) .
Tb1 O6 C12 C13 13.0(7) .
Tb1 O6 C12 C11 -171.1(3) .
F16 C11 C12 O6 148.7(4) .
F17 C11 C12 O6 27.0(6) .
F18 C11 C12 O6 -91.4(5) .
F16 C11 C12 C13 -35.1(6) .
F17 C11 C12 C13 -156.7(4) .
F18 C11 C12 C13 84.8(5) .
O6 C12 C13 C14 3.4(8) .
C11 C12 C13 C14 -172.4(4) .
Tb1 O5 C14 C13 -17.4(7) .
Tb1 O5 C14 C15 161.1(3) .
C12 C13 C14 O5 -1.4(8) .
C12 C13 C14 C15 -179.8(5) .
O5 C14 C15 F15 157.3(5) .
C13 C14 C15 F15 -24.0(7) .
O5 C14 C15 F13 -78.7(5) .
C13 C14 C15 F13 99.9(6) .
O5 C14 C15 F14 36.9(6) .
C13 C14 C15 F14 -144.5(5) .
C19 N3 C16 C17 -1.4(7) .
Cu1 N3 C16 C17 173.6(3) .
N3 C16 C17 C18 -1.2(7) .
C16 C17 C18 C20 3.0(7) .
C16 N3 C19 C20 2.1(6) .
Cu1 N3 C19 C20 -172.9(3) .
C17 C18 C20 C19 -2.3(6) .
C17 C18 C20 C21 179.4(4) .
N3 C19 C20 C18 -0.3(7) .
N3 C19 C20 C21 178.1(4) .
O7 N1 C21 N2 175.5(4) .
C22 N1 C21 N2 2.2(5) .
O7 N1 C21 C20 -5.4(7) .
C22 N1 C21 C20 -178.7(4) .
O8 N2 C21 N1 -173.0(4) .
C25 N2 C21 N1 8.4(5) .
O8 N2 C21 C20 7.9(7) .
C25 N2 C21 C20 -170.7(4) .
C18 C20 C21 N1 35.1(7) .
C19 C20 C21 N1 -143.2(4) .
C18 C20 C21 N2 -145.9(4) .
C19 C20 C21 N2 35.8(6) .
O7 N1 C22 C23 53.7(6) .
C21 N1 C22 C23 -132.7(4) .
O7 N1 C22 C24 -64.5(5) .
C21 N1 C22 C24 109.1(5) .
O7 N1 C22 C25 175.4(4) .
C21 N1 C22 C25 -11.0(5) .
O8 N2 C25 C27 46.6(6) .
C21 N2 C25 C27 -134.8(4) .
O8 N2 C25 C26 -73.4(5) .
C21 N2 C25 C26 105.2(5) .
O8 N2 C25 C22 166.9(4) .
C21 N2 C25 C22 -14.5(5) .
N1 C22 C25 C27 130.3(4) .
C23 C22 C25 C27 -112.7(5) .
C24 C22 C25 C27 16.2(6) .
N1 C22 C25 N2 13.9(4) .
C23 C22 C25 N2 130.9(4) .
C24 C22 C25 N2 -100.2(4) .
N1 C22 C25 C26 -99.0(4) .
C23 C22 C25 C26 18.0(6) .
C24 C22 C25 C26 146.9(4) .
Cu1 O9 C29 C30 17.7(7) .
Cu1 O9 C29 C28 -161.7(3) .
F22 C28 C29 O9 -163.7(4) .
F24 C28 C29 O9 76.1(5) .
F23 C28 C29 O9 -42.7(6) .
F22 C28 C29 C30 16.8(6) .
F24 C28 C29 C30 -103.4(5) .
F23 C28 C29 C30 137.8(5) .
O9 C29 C30 C31 5.1(8) .
C28 C29 C30 C31 -175.5(4) .
Cu1 O10 C31 C30 -20.5(6) .
Cu1 O10 C31 C32 161.8(3) .
C29 C30 C31 O10 -0.5(8) .
C29 C30 C31 C32 177.2(5) .
O10 C31 C32 F20 70.1(6) .
C30 C31 C32 F20 -107.9(5) .
O10 C31 C32 F21 -169.7(5) .
C30 C31 C32 F21 12.3(7) .
O10 C31 C32 F19 -48.6(7) .
C30 C31 C32 F19 133.4(5) .
Cu1 O11 C34 C35 -23.1(7) .
Cu1 O11 C34 C33 158.2(4) .
F25 C33 C34 O11 -94.8(8) .
F27 C33 C34 O11 136.4(8) .
F26 C33 C34 O11 18.5(8) .
F25 C33 C34 C35 86.3(8) .
F27 C33 C34 C35 -42.4(10) .
F26 C33 C34 C35 -160.3(6) .
O11 C34 C35 C36 2.0(9) .
C33 C34 C35 C36 -179.4(5) .
Cu1 O12 C36 C35 16.5(7) .
Cu1 O12 C36 C37 -166.5(3) .
C34 C35 C36 O12 2.1(9) .
C34 C35 C36 C37 -174.8(5) .
O12 C36 C37 F28 130.6(5) .
C35 C36 C37 F28 -52.1(7) .
O12 C36 C37 F29 6.6(7) .
C35 C36 C37 F29 -176.1(5) .
O12 C36 C37 F30 -112.1(5) .
C35 C36 C37 F30 65.2(6) .
O13 N4 C38 C39 -39.6(6) .
C44 N4 C38 C39 146.3(4) .
O13 N4 C38 C40 79.0(5) .
C44 N4 C38 C40 -95.0(4) .
O13 N4 C38 C41 -162.0(4) .
C44 N4 C38 C41 23.9(5) .
O14 N5 C41 C42 73.6(5) .
C44 N5 C41 C42 -95.4(5) .
O14 N5 C41 C43 -45.3(6) .
C44 N5 C41 C43 145.7(4) .
O14 N5 C41 C38 -167.4(4) .
C44 N5 C41 C38 23.6(5) .
N4 C38 C41 N5 -25.9(4) .
C39 C38 C41 N5 -143.6(4) .
C40 C38 C41 N5 86.1(4) .
N4 C38 C41 C42 86.4(5) .
C39 C38 C41 C42 -31.2(6) .
C40 C38 C41 C42 -161.6(4) .
N4 C38 C41 C43 -143.5(4) .
C39 C38 C41 C43 98.8(5) .
C40 C38 C41 C43 -31.5(6) .
O14 N5 C44 N4 -177.7(4) .
C41 N5 C44 N4 -9.2(5) .
O14 N5 C44 C45 2.8(7) .
C41 N5 C44 C45 171.3(4) .
O13 N4 C44 N5 176.0(4) .
C38 N4 C44 N5 -10.2(5) .
O13 N4 C44 C45 -4.5(7) .
C38 N4 C44 C45 169.3(4) .
N5 C44 C45 C47 146.1(4) .
N4 C44 C45 C47 -33.3(6) .
N5 C44 C45 C46 -32.6(7) .
N4 C44 C45 C46 148.0(4) .
C47 C45 C46 C48 -0.3(6) .
C44 C45 C46 C48 178.4(4) .
C49 N6 C47 C45 -1.0(6) .
Cu2 N6 C47 C45 -178.9(3) .
C46 C45 C47 N6 0.9(6) .
C44 C45 C47 N6 -177.9(4) .
C45 C46 C48 C49 -0.1(7) .
C47 N6 C49 C48 0.6(6) .
Cu2 N6 C49 C48 178.4(3) .
C46 C48 C49 N6 0.0(7) .
Cu2 O15 C51 C52 -24.3(6) .
Cu2 O15 C51 C50 154.0(3) .
F31 C50 C51 O15 26.8(6) .
F33 C50 C51 O15 -93.1(5) .
F32 C50 C51 O15 146.8(4) .
F31 C50 C51 C52 -154.8(4) .
F33 C50 C51 C52 85.4(5) .
F32 C50 C51 C52 -34.8(6) .
O15 C51 C52 C53 -2.1(8) .
C50 C51 C52 C53 179.6(4) .
Cu2 O16 C53 C52 16.3(7) .
Cu2 O16 C53 C54 -166.7(3) .
C51 C52 C53 O16 6.4(8) .
C51 C52 C53 C54 -170.4(4) .
O16 C53 C54 F36 152.2(5) .
C52 C53 C54 F36 -30.5(7) .
O16 C53 C54 F35 30.7(6) .
C52 C53 C54 F35 -152.1(5) .
O16 C53 C54 F34 -87.9(5) .
C52 C53 C54 F34 89.4(5) .
Cu2 O18 C56 C57 -15.1(8) .
Cu2 O18 C56 C55 164.3(3) .
F40 C55 C56 O18 -67.6(7) .
F42 C55 C56 O18 52.9(6) .
F41 C55 C56 O18 172.3(5) .
F40 C55 C56 C57 111.8(6) .
F42 C55 C56 C57 -127.6(6) .
F41 C55 C56 C57 -8.3(8) .
O18 C56 C57 C58 -5.1(9) .
C55 C56 C57 C58 175.6(5) .
Cu2 O17 C58 C57 24.3(7) .
Cu2 O17 C58 C59 -154.1(3) .
C56 C57 C58 O17 -2.6(9) .
C56 C57 C58 C59 175.8(5) .
O17 C58 C59 F39 -175.4(5) .
C57 C58 C59 F39 6.1(7) .
O17 C58 C59 F37 -51.2(6) .
C57 C58 C59 F37 130.2(5) .
O17 C58 C59 F38 65.8(6) .
C57 C58 C59 F38 -112.8(5) .
C60 C61 C62 C63 171.3(6) .
C61 C62 C63 C64 62.1(9) .
C62 C63 C64 C65 175.4(6) .
